data_4318052
loop_
_publ_author_name
'Shaun E. Landau'
'Kai E. Groh'
'Alan J. Lough'
'Robert H. Morris'

_publ_section_title
;
 Large Effects of Ion Pairing and Protonic-Hydridic Bonding on the
 Stereochemistry and Basicity of Crown-, Azacrown-, and
 Cryptand-222-potassium Salts of Anionic Tetrahydride Complexes of
 Iridium(III)
;
_journal_name_full 'Inorganic Chemistry'
_journal_page_first 2995
_journal_page_last 3007
_journal_paper_doi 10.1021/ic0255149
_journal_volume 41
_journal_year 2002
_chemical_formula_sum 'C54 H74 Ir K N2 O5.5 P2'
_chemical_formula_weight 1132.39
_chemical_name_common '[K(diaza-18-crown-6)][IrH4(PPh3)2]'
_chemical_name_systematic
; 
 ? 
;
_space_group_IT_number 15
_symmetry_cell_setting monoclinic
_symmetry_space_group_name_Hall '-C 2yc'
_symmetry_space_group_name_H-M 'C 1 2/c 1'
_atom_sites_solution_hydrogens geom
_atom_sites_solution_primary direct
_atom_sites_solution_secondary difmap
_audit_creation_method SHELXL-97
_cell_angle_alpha 90.00
_cell_angle_beta 121.11(3)
_cell_angle_gamma 90.00
_cell_formula_units_Z 8
_cell_length_a 36.056(7)
_cell_length_b 14.394(3)
_cell_length_c 23.799(5)
_cell_measurement_temperature 150.0(1)
_cell_volume 10575(5)
_computing_cell_refinement 'Denzo-SMN (Otwinowski & Minor, 1997)'
_computing_data_collection 'KappaCCD server software (Nonius, 1997)'
_computing_data_reduction 'Denzo-SMN (Otwinowski & Minor, 1997)'
_computing_molecular_graphics 'Bruker SHELXTL V5.1'
_computing_publication_material 'Bruker SHELXTL V5.1'
_computing_structure_refinement 'SHELXL-97 (Sheldrick, 1997)'
_computing_structure_solution 'SHELXS-97 (Sheldrick, 1990)'
_diffrn_ambient_temperature 150.0(1)
_diffrn_measured_fraction_theta_full 0.986
_diffrn_measured_fraction_theta_max 0.986
_diffrn_measurement_device_type 'Nonius Kappa-CCD'
_diffrn_measurement_method '\f scans and \w scans with \k offsets'
_diffrn_radiation_monochromator graphite
_diffrn_radiation_source 'fine-focus sealed tube'
_diffrn_radiation_type MoK\a
_diffrn_radiation_wavelength 0.71073
_diffrn_reflns_av_R_equivalents 0.064
_diffrn_reflns_av_sigmaI/netI 0.0407
_diffrn_reflns_limit_h_max 44
_diffrn_reflns_limit_h_min 0
_diffrn_reflns_limit_k_max 17
_diffrn_reflns_limit_k_min 0
_diffrn_reflns_limit_l_max 25
_diffrn_reflns_limit_l_min -29
_diffrn_reflns_number 39781
_diffrn_reflns_theta_full 26.36
_diffrn_reflns_theta_max 26.36
_diffrn_reflns_theta_min 4.13
_exptl_absorpt_coefficient_mu 2.712
_exptl_absorpt_correction_type multi-scan
_exptl_absorpt_process_details 'Denzo-SMN, (Otwinowski & Minor, 1997)'
_exptl_crystal_density_diffrn 1.422
_exptl_crystal_density_method 'not measured'
_exptl_crystal_F_000 4656
_exptl_crystal_size_max 0.25
_exptl_crystal_size_mid 0.20
_exptl_crystal_size_min 0.18
_refine_diff_density_max 1.429
_refine_diff_density_min -1.140
_refine_diff_density_rms 0.121
_refine_ls_extinction_coef 0.000083(19)
_refine_ls_extinction_expression Fc^*^=kFc[1+0.001xFc^2^\l^3^/sin(2\q)]^-1/4^
_refine_ls_extinction_method SHELXL
_refine_ls_goodness_of_fit_ref 1.041
_refine_ls_hydrogen_treatment mixed
_refine_ls_matrix_type full
_refine_ls_number_parameters 638
_refine_ls_number_reflns 10633
_refine_ls_number_restraints 36
_refine_ls_restrained_S_all 1.041
_refine_ls_R_factor_all 0.0415
_refine_ls_R_factor_gt 0.0289
_refine_ls_shift/su_max 0.005
_refine_ls_shift/su_mean 0.000
_refine_ls_structure_factor_coef Fsqd
_refine_ls_weighting_details 'calc w=1/[\s^2^(Fo^2^)+(0.0282P)^2^+35.3854P] where P=(Fo^2^+2Fc^2^)/3'
_refine_ls_weighting_scheme calc
_refine_ls_wR_factor_gt 0.0687
_refine_ls_wR_factor_ref 0.0777
_reflns_number_gt 8846
_reflns_number_total 10633
_reflns_threshold_expression >2sigma(I)
_cod_data_source_file ic0255149_s1_2.cif
_cod_data_source_block kdiaza5
_cod_depositor_comments
;
The following automatic conversions were performed:

'_symmetry_cell_setting' value 'Monoclinic' changed to 'monoclinic'
according to the built-in table from CIF Core dictionary named
'cif_core.dic' version 2.4.1 from 2010-06-29.

Automatic conversion script
Id: cif_fix_values 1646 2011-03-28 12:23:43Z adriana 
;
_cod_original_cell_volume 10575(4)
_cod_original_formula_sum 'C54 H74 Ir K N2 O5.50 P2'
_cod_database_code 4318052

loop_
_symmetry_equiv_pos_as_xyz
'x, y, z'
'-x, y, -z+1/2'
'x+1/2, y+1/2, z'
'-x+1/2, y+1/2, -z+1/2'
'-x, -y, -z'
'x, -y, z-1/2'
'-x+1/2, -y+1/2, -z'
'x+1/2, -y+1/2, z-1/2'

loop_
_atom_site_label
_atom_site_type_symbol
_atom_site_fract_x
_atom_site_fract_y
_atom_site_fract_z
_atom_site_U_iso_or_equiv
_atom_site_adp_type
_atom_site_occupancy
_atom_site_symmetry_multiplicity
_atom_site_calc_flag
_atom_site_refinement_flags
_atom_site_disorder_assembly
_atom_site_disorder_group
Ir1 Ir 0.327933(4) 0.610007(9) 0.890210(6) 0.02289(6) Uani 1 1 d . . .
K1 K 0.31109(3) 0.47898(5) 0.74550(4) 0.02958(17) Uani 1 1 d . . .
P1 P 0.38929(3) 0.67971(6) 0.96827(4) 0.02420(18) Uani 1 1 d . . .
P2 P 0.30650(3) 0.52249(6) 0.94849(4) 0.02346(18) Uani 1 1 d . . .
N1 N 0.24065(11) 0.3485(3) 0.69982(17) 0.0371(8) Uani 1 1 d . . .
O2 O 0.22702(9) 0.5348(2) 0.64399(13) 0.0394(6) Uani 1 1 d . . .
O3 O 0.30005(9) 0.61961(17) 0.65469(13) 0.0354(6) Uani 1 1 d . . .
N4 N 0.38396(11) 0.5866(2) 0.77195(17) 0.0332(7) Uani 1 1 d . . .
O5 O 0.40140(9) 0.39622(18) 0.80965(13) 0.0337(6) Uani 1 1 d . . .
O6 O 0.32962(9) 0.29921(17) 0.79716(13) 0.0340(6) Uani 1 1 d . . .
C1 C 0.20419(14) 0.4100(3) 0.6843(2) 0.0467(11) Uani 1 1 d . . .
H1A H 0.2118 0.4499 0.7216 0.056 Uiso 1 1 calc R . .
H1B H 0.1793 0.3730 0.6757 0.056 Uiso 1 1 calc R . .
C2 C 0.19289(14) 0.4683(3) 0.6256(2) 0.0495(11) Uani 1 1 d . . .
H2A H 0.1899 0.4294 0.5901 0.059 Uiso 1 1 calc R . .
H2B H 0.1656 0.5001 0.6106 0.059 Uiso 1 1 calc R . .
C3 C 0.22641(14) 0.5745(3) 0.58868(19) 0.0408(10) Uani 1 1 d . . .
H3A H 0.1975 0.5961 0.5570 0.049 Uiso 1 1 calc R . .
H3B H 0.2348 0.5284 0.5676 0.049 Uiso 1 1 calc R . .
C4 C 0.25749(14) 0.6540(3) 0.6122(2) 0.0410(10) Uani 1 1 d . . .
H4A H 0.2561 0.6855 0.5751 0.049 Uiso 1 1 calc R . .
H4B H 0.2500 0.6982 0.6355 0.049 Uiso 1 1 calc R . .
C5 C 0.33031(14) 0.6924(3) 0.6887(2) 0.0387(9) Uani 1 1 d . . .
H5A H 0.3250 0.7191 0.7213 0.046 Uiso 1 1 calc R . .
H5B H 0.3267 0.7409 0.6580 0.046 Uiso 1 1 calc R . .
C6 C 0.37566(14) 0.6549(3) 0.7215(2) 0.0392(9) Uani 1 1 d . . .
H6A H 0.3803 0.6263 0.6888 0.047 Uiso 1 1 calc R . .
H6B H 0.3960 0.7058 0.7413 0.047 Uiso 1 1 calc R . .
C7 C 0.42654(13) 0.5452(3) 0.8011(2) 0.0403(9) Uani 1 1 d . . .
H7A H 0.4484 0.5923 0.8251 0.048 Uiso 1 1 calc R . .
H7B H 0.4308 0.5217 0.7666 0.048 Uiso 1 1 calc R . .
C8 C 0.43197(13) 0.4673(3) 0.8467(2) 0.0408(10) Uani 1 1 d . . .
H8A H 0.4612 0.4427 0.8674 0.049 Uiso 1 1 calc R . .
H8B H 0.4271 0.4899 0.8808 0.049 Uiso 1 1 calc R . .
C9 C 0.40529(13) 0.3192(3) 0.84942(19) 0.0375(9) Uani 1 1 d . . .
H9A H 0.4052 0.3404 0.8880 0.045 Uiso 1 1 calc R . .
H9B H 0.4325 0.2873 0.8638 0.045 Uiso 1 1 calc R . .
C10 C 0.36819(13) 0.2539(3) 0.8108(2) 0.0377(9) Uani 1 1 d . . .
H10A H 0.3666 0.2369 0.7701 0.045 Uiso 1 1 calc R . .
H10B H 0.3722 0.1977 0.8358 0.045 Uiso 1 1 calc R . .
C11 C 0.29381(14) 0.2374(3) 0.7748(2) 0.0438(10) Uani 1 1 d . . .
H11A H 0.2997 0.1925 0.8088 0.053 Uiso 1 1 calc R . .
H11B H 0.2894 0.2039 0.7364 0.053 Uiso 1 1 calc R . .
C12 C 0.25414(14) 0.2921(3) 0.7579(2) 0.0434(10) Uani 1 1 d . . .
H12A H 0.2309 0.2500 0.7501 0.052 Uiso 1 1 calc R . .
H12B H 0.2601 0.3319 0.7945 0.052 Uiso 1 1 calc R . .
C21 C 0.42313(11) 0.6130(3) 1.04410(18) 0.0293(8) Uani 1 1 d . . .
C22 C 0.44011(13) 0.6498(3) 1.10662(19) 0.0378(9) Uani 1 1 d . . .
H22A H 0.4382 0.7133 1.1118 0.045 Uiso 1 1 calc R . .
C23 C 0.46002(15) 0.5925(4) 1.1616(2) 0.0518(12) Uani 1 1 d . . .
H23A H 0.4706 0.6175 1.2032 0.062 Uiso 1 1 calc R . .
C24 C 0.46412(14) 0.4984(4) 1.1544(2) 0.0502(12) Uani 1 1 d . . .
H24A H 0.4773 0.4600 1.1911 0.060 Uiso 1 1 calc R . .
C25 C 0.44873(13) 0.4618(3) 1.0930(2) 0.0409(10) Uani 1 1 d . . .
H25A H 0.4522 0.3988 1.0885 0.049 Uiso 1 1 calc R . .
C26 C 0.42805(12) 0.5176(3) 1.03788(19) 0.0316(8) Uani 1 1 d . . .
H26A H 0.4174 0.4917 0.9965 0.038 Uiso 1 1 calc R . .
C31 C 0.42987(12) 0.7109(2) 0.94578(18) 0.0281(8) Uani 1 1 d . . .
C32 C 0.47325(13) 0.6884(3) 0.9836(2) 0.0393(9) Uani 1 1 d . . .
H32A H 0.4828 0.6516 1.0207 0.047 Uiso 1 1 calc R . .
C33 C 0.50292(14) 0.7200(4) 0.9671(2) 0.0494(11) Uani 1 1 d . . .
H33A H 0.5320 0.7043 0.9933 0.059 Uiso 1 1 calc R . .
C34 C 0.48955(15) 0.7738(3) 0.9126(2) 0.0491(12) Uani 1 1 d . . .
H34A H 0.5095 0.7952 0.9019 0.059 Uiso 1 1 calc R . .
C35 C 0.44609(14) 0.7965(3) 0.8733(2) 0.0432(10) Uani 1 1 d . . .
H35A H 0.4367 0.8333 0.8363 0.052 Uiso 1 1 calc R . .
C36 C 0.41662(13) 0.7640(3) 0.8897(2) 0.0358(9) Uani 1 1 d . . .
H36A H 0.3874 0.7780 0.8626 0.043 Uiso 1 1 calc R . .
C41 C 0.38644(11) 0.7916(2) 1.00377(17) 0.0266(7) Uani 1 1 d . . .
C42 C 0.41456(13) 0.8660(3) 1.0163(2) 0.0373(9) Uani 1 1 d . . .
H42A H 0.4356 0.8612 1.0049 0.045 Uiso 1 1 calc R . .
C43 C 0.41168(14) 0.9470(3) 1.0455(2) 0.0424(10) Uani 1 1 d . . .
H43A H 0.4305 0.9960 1.0531 0.051 Uiso 1 1 calc R . .
C44 C 0.38120(14) 0.9549(3) 1.0631(2) 0.0393(9) Uani 1 1 d . . .
H44A H 0.3795 1.0090 1.0831 0.047 Uiso 1 1 calc R . .
C45 C 0.35286(13) 0.8820(3) 1.0510(2) 0.0347(9) Uani 1 1 d . . .
H45A H 0.3323 0.8871 1.0633 0.042 Uiso 1 1 calc R . .
C46 C 0.35509(12) 0.8020(3) 1.02100(19) 0.0311(8) Uani 1 1 d . . .
H46A H 0.3354 0.7542 1.0121 0.037 Uiso 1 1 calc R . .
C51 C 0.24850(12) 0.4885(2) 0.90393(18) 0.0285(8) Uani 1 1 d . . .
C52 C 0.21934(12) 0.5269(3) 0.84406(19) 0.0366(9) Uani 1 1 d . . .
H52A H 0.2291 0.5679 0.8242 0.044 Uiso 1 1 calc R . .
C53 C 0.17529(13) 0.5049(3) 0.8127(2) 0.0455(11) Uani 1 1 d . . .
H53A H 0.1559 0.5306 0.7720 0.055 Uiso 1 1 calc R . .
C54 C 0.16069(14) 0.4449(3) 0.8424(2) 0.0456(11) Uani 1 1 d . . .
H54A H 0.1315 0.4296 0.8216 0.055 Uiso 1 1 calc R . .
C55 C 0.18957(15) 0.4080(3) 0.9028(2) 0.0433(10) Uani 1 1 d . . .
H55A H 0.1796 0.3689 0.9233 0.052 Uiso 1 1 calc R . .
C56 C 0.23312(13) 0.4280(3) 0.9334(2) 0.0342(8) Uani 1 1 d . . .
H56A H 0.2524 0.4013 0.9738 0.041 Uiso 1 1 calc R . .
C61 C 0.33195(12) 0.4072(2) 0.98029(18) 0.0278(7) Uani 1 1 d . . .
C62 C 0.34039(13) 0.3672(3) 1.03943(19) 0.0334(8) Uani 1 1 d . . .
H62A H 0.3311 0.3970 1.0647 0.040 Uiso 1 1 calc R . .
C63 C 0.36237(13) 0.2837(3) 1.0607(2) 0.0354(9) Uani 1 1 d . . .
H63A H 0.3690 0.2598 1.1012 0.043 Uiso 1 1 calc R . .
C64 C 0.37448(13) 0.2355(3) 1.0228(2) 0.0359(9) Uani 1 1 d . . .
H64A H 0.3894 0.1795 1.0375 0.043 Uiso 1 1 calc R . .
C65 C 0.36415(13) 0.2715(3) 0.9624(2) 0.0354(9) Uani 1 1 d . . .
H65A H 0.3708 0.2380 0.9353 0.042 Uiso 1 1 calc R . .
C66 C 0.34393(13) 0.3572(3) 0.94202(19) 0.0309(8) Uani 1 1 d . . .
H66A H 0.3383 0.3816 0.9022 0.037 Uiso 1 1 calc R . .
C71 C 0.30873(12) 0.5744(2) 1.02104(17) 0.0266(7) Uani 1 1 d . . .
C72 C 0.34645(12) 0.5729(3) 1.08275(18) 0.0292(8) Uani 1 1 d . . .
H72A H 0.3708 0.5421 1.0882 0.035 Uiso 1 1 calc R . .
C73 C 0.34844(13) 0.6164(3) 1.13629(19) 0.0335(8) Uani 1 1 d . . .
H73A H 0.3738 0.6141 1.1772 0.040 Uiso 1 1 calc R . .
C74 C 0.31252(13) 0.6633(3) 1.12870(19) 0.0357(9) Uani 1 1 d . . .
H74A H 0.3136 0.6920 1.1645 0.043 Uiso 1 1 calc R . .
C75 C 0.27528(13) 0.6673(3) 1.06784(19) 0.0342(8) Uani 1 1 d . . .
H75A H 0.2514 0.6998 1.0625 0.041 Uiso 1 1 calc R . .
C76 C 0.27313(12) 0.6229(2) 1.01419(19) 0.0287(8) Uani 1 1 d . . .
H76A H 0.2477 0.6257 0.9734 0.034 Uiso 1 1 calc R . .
O1S O 0.44044(11) 0.1024(2) 0.82907(18) 0.0551(8) Uani 1 1 d . . .
C1S C 0.4654(2) 0.1352(5) 0.8036(3) 0.0743(17) Uani 1 1 d . . .
H1SA H 0.4834 0.0852 0.8036 0.089 Uiso 1 1 calc R . .
H1SB H 0.4843 0.1844 0.8316 0.089 Uiso 1 1 calc R . .
C3S C 0.4645(2) 0.0688(5) 0.8930(3) 0.0747(17) Uani 1 1 d . . .
H3SA H 0.4846 0.1166 0.9210 0.090 Uiso 1 1 calc R . .
H3SB H 0.4814 0.0158 0.8939 0.090 Uiso 1 1 calc R . .
C4S C 0.4370(2) 0.0408(5) 0.9193(4) 0.086(2) Uani 1 1 d . . .
H4SA H 0.4550 0.0182 0.9634 0.129 Uiso 1 1 calc R . .
H4SB H 0.4176 -0.0075 0.8924 0.129 Uiso 1 1 calc R . .
H4SC H 0.4207 0.0933 0.9194 0.129 Uiso 1 1 calc R . .
C2S C 0.4381(3) 0.1705(7) 0.7368(4) 0.113(3) Uani 1 1 d . . .
H2SA H 0.4561 0.1937 0.7211 0.170 Uiso 1 1 calc R . .
H2SB H 0.4201 0.2198 0.7367 0.170 Uiso 1 1 calc R . .
H2SC H 0.4201 0.1213 0.7087 0.170 Uiso 1 1 calc R . .
H1IR H 0.3556(15) 0.526(3) 0.882(2) 0.053(13) Uiso 1 1 d . . .
H2IR H 0.2959(12) 0.696(3) 0.8865(18) 0.028(10) Uiso 1 1 d . . .
H3IR H 0.3331(13) 0.664(3) 0.839(2) 0.039(11) Uiso 1 1 d . . .
H4IR H 0.2900(11) 0.575(2) 0.8263(17) 0.021(9) Uiso 1 1 d . . .
H1N H 0.2333(14) 0.315(3) 0.668(2) 0.042(13) Uiso 1 1 d . . .
H4N H 0.3822(13) 0.611(3) 0.800(2) 0.023(10) Uiso 1 1 d . . .
O2S O 0.5459(4) 0.8363(9) 0.8004(9) 0.174(8) Uani 0.50 1 d PDU A -1
C5S C 0.5171(10) 0.7544(17) 0.7706(18) 0.106(8) Uani 0.50 1 d PDU A -1
H5S1 H 0.5289 0.7141 0.7509 0.127 Uiso 0.50 1 calc PR A -1
H5S2 H 0.5159 0.7195 0.8044 0.127 Uiso 0.50 1 calc PR A -1
C6S C 0.4735(9) 0.7836(18) 0.7205(15) 0.099(7) Uani 0.50 1 d PDU A -1
H6S1 H 0.4520 0.7545 0.7276 0.119 Uiso 0.50 1 calc PR A -1
H6S2 H 0.4675 0.7673 0.6770 0.119 Uiso 0.50 1 calc PR A -1
C7S C 0.4731(8) 0.894(2) 0.7284(18) 0.123(7) Uani 0.50 1 d PDU A -1
H7S1 H 0.4688 0.9266 0.6898 0.148 Uiso 0.50 1 calc PR A -1
H7S2 H 0.4517 0.9138 0.7389 0.148 Uiso 0.50 1 calc PR A -1
C8S C 0.5156(7) 0.9031(17) 0.782(2) 0.154(11) Uani 0.50 1 d PDU A -1
H8S1 H 0.5275 0.9584 0.7736 0.184 Uiso 0.50 1 calc PR A -1
H8S2 H 0.5132 0.9165 0.8198 0.184 Uiso 0.50 1 calc PR A -1

loop_
_atom_site_aniso_label
_atom_site_aniso_U_11
_atom_site_aniso_U_22
_atom_site_aniso_U_33
_atom_site_aniso_U_23
_atom_site_aniso_U_13
_atom_site_aniso_U_12
Ir1 0.02385(8) 0.02707(8) 0.02014(8) 0.00059(5) 0.01307(6) -0.00123(5)
K1 0.0288(4) 0.0328(4) 0.0280(4) 0.0000(3) 0.0153(3) -0.0024(3)
P1 0.0237(4) 0.0275(5) 0.0238(4) -0.0021(3) 0.0139(4) -0.0008(3)
P2 0.0266(4) 0.0254(4) 0.0224(4) -0.0005(3) 0.0155(4) -0.0015(3)
N1 0.0374(19) 0.047(2) 0.0309(18) -0.0136(16) 0.0202(16) -0.0136(16)
O2 0.0349(15) 0.0493(17) 0.0305(15) -0.0039(12) 0.0145(13) 0.0010(13)
O3 0.0388(15) 0.0316(14) 0.0346(15) 0.0048(11) 0.0180(13) 0.0049(11)
N4 0.0348(18) 0.0409(19) 0.0286(17) -0.0015(14) 0.0198(15) -0.0029(14)
O5 0.0356(15) 0.0380(15) 0.0281(14) 0.0013(11) 0.0170(12) -0.0017(11)
O6 0.0393(15) 0.0293(14) 0.0373(15) -0.0019(11) 0.0225(13) -0.0029(11)
C1 0.032(2) 0.065(3) 0.046(3) -0.015(2) 0.022(2) -0.013(2)
C2 0.029(2) 0.063(3) 0.048(3) -0.013(2) 0.013(2) -0.007(2)
C3 0.039(2) 0.051(2) 0.026(2) 0.0001(18) 0.0121(18) 0.0112(19)
C4 0.050(3) 0.041(2) 0.033(2) 0.0045(17) 0.022(2) 0.0149(19)
C5 0.050(2) 0.033(2) 0.042(2) 0.0020(17) 0.030(2) -0.0013(18)
C6 0.044(2) 0.041(2) 0.040(2) -0.0033(18) 0.027(2) -0.0099(18)
C7 0.033(2) 0.051(3) 0.040(2) -0.0031(19) 0.0210(19) -0.0093(18)
C8 0.028(2) 0.054(3) 0.038(2) 0.0020(19) 0.0152(18) -0.0026(18)
C9 0.038(2) 0.045(2) 0.032(2) 0.0096(17) 0.0197(18) 0.0106(18)
C10 0.044(2) 0.034(2) 0.038(2) 0.0053(17) 0.0233(19) 0.0098(18)
C11 0.055(3) 0.040(2) 0.041(2) -0.0014(18) 0.028(2) -0.012(2)
C12 0.042(2) 0.057(3) 0.038(2) -0.0077(19) 0.026(2) -0.022(2)
C21 0.0217(17) 0.041(2) 0.0260(18) 0.0003(15) 0.0126(15) 0.0002(15)
C22 0.035(2) 0.041(2) 0.032(2) -0.0014(17) 0.0141(18) 0.0015(17)
C23 0.040(2) 0.079(4) 0.024(2) 0.000(2) 0.0077(19) 0.007(2)
C24 0.035(2) 0.071(3) 0.037(2) 0.020(2) 0.014(2) 0.016(2)
C25 0.032(2) 0.048(2) 0.043(2) 0.0126(19) 0.0201(19) 0.0094(18)
C26 0.0267(19) 0.037(2) 0.034(2) 0.0027(16) 0.0174(17) 0.0019(15)
C31 0.0306(19) 0.0285(18) 0.0318(19) -0.0086(15) 0.0209(17) -0.0051(14)
C32 0.031(2) 0.054(3) 0.038(2) -0.0020(19) 0.0208(18) -0.0004(18)
C33 0.030(2) 0.075(3) 0.050(3) -0.005(2) 0.026(2) -0.004(2)
C34 0.045(3) 0.064(3) 0.054(3) -0.013(2) 0.037(2) -0.019(2)
C35 0.049(3) 0.046(2) 0.046(3) -0.0047(19) 0.033(2) -0.012(2)
C36 0.036(2) 0.038(2) 0.040(2) 0.0004(17) 0.0238(19) -0.0016(17)
C41 0.0284(18) 0.0270(18) 0.0267(18) -0.0007(14) 0.0160(16) -0.0014(14)
C42 0.039(2) 0.038(2) 0.047(2) -0.0075(18) 0.031(2) -0.0057(17)
C43 0.042(2) 0.039(2) 0.057(3) -0.015(2) 0.033(2) -0.0119(18)
C44 0.047(2) 0.036(2) 0.041(2) -0.0098(17) 0.027(2) -0.0010(18)
C45 0.037(2) 0.038(2) 0.039(2) -0.0017(17) 0.0268(19) 0.0049(16)
C46 0.0285(19) 0.033(2) 0.037(2) 0.0002(16) 0.0199(17) -0.0007(15)
C51 0.0318(19) 0.0293(19) 0.0308(19) -0.0072(15) 0.0206(17) -0.0042(15)
C52 0.029(2) 0.049(2) 0.034(2) -0.0011(18) 0.0177(18) -0.0058(17)
C53 0.030(2) 0.063(3) 0.039(2) -0.007(2) 0.0155(19) -0.0011(19)
C54 0.034(2) 0.052(3) 0.057(3) -0.026(2) 0.029(2) -0.0153(19)
C55 0.047(3) 0.040(2) 0.058(3) -0.014(2) 0.038(2) -0.0136(19)
C56 0.039(2) 0.030(2) 0.041(2) -0.0042(16) 0.0260(19) -0.0049(16)
C61 0.0301(19) 0.0276(18) 0.0285(19) -0.0002(14) 0.0172(16) -0.0026(14)
C62 0.045(2) 0.0310(19) 0.035(2) -0.0001(15) 0.0285(19) -0.0024(16)
C63 0.048(2) 0.0280(19) 0.034(2) 0.0041(15) 0.0240(19) -0.0014(17)
C64 0.045(2) 0.0231(18) 0.045(2) 0.0058(16) 0.028(2) 0.0026(16)
C65 0.048(2) 0.030(2) 0.038(2) -0.0015(16) 0.029(2) 0.0007(17)
C66 0.041(2) 0.0289(19) 0.030(2) -0.0033(15) 0.0239(18) -0.0038(16)
C71 0.0343(19) 0.0243(17) 0.0284(19) -0.0021(14) 0.0214(16) -0.0045(14)
C72 0.033(2) 0.0324(19) 0.0276(19) 0.0014(15) 0.0197(17) 0.0010(15)
C73 0.042(2) 0.036(2) 0.0243(18) -0.0012(15) 0.0178(17) -0.0008(17)
C74 0.050(2) 0.034(2) 0.032(2) -0.0033(16) 0.0275(19) -0.0025(18)
C75 0.041(2) 0.032(2) 0.039(2) 0.0002(16) 0.0283(19) 0.0010(16)
C76 0.0301(19) 0.0294(19) 0.0304(19) -0.0017(14) 0.0185(16) -0.0018(14)
O1S 0.0500(19) 0.063(2) 0.061(2) 0.0073(17) 0.0344(18) 0.0037(16)
C1S 0.076(4) 0.079(4) 0.099(5) 0.012(3) 0.068(4) 0.012(3)
C3S 0.064(4) 0.077(4) 0.085(4) 0.023(3) 0.040(3) 0.014(3)
C4S 0.103(5) 0.077(4) 0.108(5) 0.046(4) 0.075(5) 0.031(4)
C2S 0.113(6) 0.179(8) 0.086(5) 0.050(5) 0.079(5) 0.052(6)
O2S 0.086(8) 0.048(6) 0.267(16) 0.017(8) 0.005(9) -0.017(6)
C5S 0.116(18) 0.057(10) 0.149(17) -0.042(10) 0.072(14) -0.031(8)
C6S 0.085(14) 0.11(2) 0.137(17) -0.016(15) 0.082(13) -0.004(14)
C7S 0.060(12) 0.146(17) 0.165(16) 0.011(14) 0.060(11) -0.041(11)
C8S 0.051(13) 0.067(10) 0.28(2) -0.037(13) 0.037(13) 0.012(8)

loop_
_atom_type_symbol
_atom_type_description
_atom_type_scat_dispersion_real
_atom_type_scat_dispersion_imag
_atom_type_scat_source
C C 0.0033 0.0016 'International Tables Vol C Tables 4.2.6.8 and 6.1.1.4'
H H 0.0000 0.0000 'International Tables Vol C Tables 4.2.6.8 and 6.1.1.4'
O O 0.0106 0.0060 'International Tables Vol C Tables 4.2.6.8 and 6.1.1.4'
P P 0.1023 0.0942 'International Tables Vol C Tables 4.2.6.8 and 6.1.1.4'
K K 0.2009 0.2494 'International Tables Vol C Tables 4.2.6.8 and 6.1.1.4'
Ir Ir -1.4442 7.9887 'International Tables Vol C Tables 4.2.6.8 and 6.1.1.4'
N N 0.0061 0.0033 'International Tables Vol C Tables 4.2.6.8 and 6.1.1.4'
H H 0.0000 0.0000 'International Tables Vol C Tables 4.2.6.8 and 6.1.1.4'

loop_
_geom_angle_atom_site_label_1
_geom_angle_atom_site_label_2
_geom_angle_atom_site_label_3
_geom_angle
_geom_angle_site_symmetry_1
_geom_angle_site_symmetry_3
_geom_angle_publ_flag
H4IR Ir1 H3IR 78(2) . . ?
H4IR Ir1 H1IR 86(2) . . ?
H3IR Ir1 H1IR 87(2) . . ?
H4IR Ir1 H2IR 87.3(18) . . ?
H3IR Ir1 H2IR 87(2) . . ?
H1IR Ir1 H2IR 171(2) . . ?
H4IR Ir1 P1 165.3(13) . . ?
H3IR Ir1 P1 87.7(15) . . ?
H1IR Ir1 P1 91.6(16) . . ?
H2IR Ir1 P1 94.1(13) . . ?
H4IR Ir1 P2 90.7(13) . . ?
H3IR Ir1 P2 168.2(15) . . ?
H1IR Ir1 P2 95.0(16) . . ?
H2IR Ir1 P2 90.0(13) . . ?
P1 Ir1 P2 103.91(4) . . ?
H4IR Ir1 K1 42.6(13) . . ?
H3IR Ir1 K1 63.0(15) . . ?
H1IR Ir1 K1 47.8(16) . . ?
H2IR Ir1 K1 123.7(13) . . ?
P1 Ir1 K1 127.82(3) . . ?
P2 Ir1 K1 109.92(3) . . ?
H4IR K1 O6 104.2(7) . . ?
H4IR K1 N4 97.4(7) . . ?
O6 K1 N4 115.23(9) . . ?
H4IR K1 O3 101.1(7) . . ?
O6 K1 O3 154.72(8) . . ?
N4 K1 O3 61.75(9) . . ?
H4IR K1 O2 84.0(7) . . ?
O6 K1 O2 122.85(9) . . ?
N4 K1 O2 119.62(10) . . ?
O3 K1 O2 58.88(8) . . ?
H4IR K1 H1IR 44.7(11) . . ?
O6 K1 H1IR 81.7(9) . . ?
N4 K1 H1IR 72.8(9) . . ?
O3 K1 H1IR 118.0(9) . . ?
O2 K1 H1IR 128.5(9) . . ?
H4IR K1 N1 94.7(7) . . ?
O6 K1 N1 61.71(10) . . ?
N4 K1 N1 167.87(10) . . ?
O3 K1 N1 115.37(10) . . ?
O2 K1 N1 61.27(10) . . ?
H1IR K1 N1 116.8(9) . . ?
H4IR K1 H4N 81.9(11) . . ?
O6 K1 H4N 117.0(8) . . ?
N4 K1 H4N 15.7(8) . . ?
O3 K1 H4N 67.6(8) . . ?
O2 K1 H4N 120.2(8) . . ?
H1IR K1 H4N 59.2(12) . . ?
N1 K1 H4N 176.0(8) . . ?
H4IR K1 O5 117.0(7) . . ?
O6 K1 O5 57.64(7) . . ?
N4 K1 O5 58.06(9) . . ?
O3 K1 O5 110.81(8) . . ?
O2 K1 O5 158.87(8) . . ?
H1IR K1 O5 72.3(9) . . ?
N1 K1 O5 116.17(10) . . ?
H4N K1 O5 64.0(7) . . ?
H4IR K1 C74 166.1(7) . 6_565 ?
O6 K1 C74 72.96(9) . 6_565 ?
N4 K1 C74 96.03(10) . 6_565 ?
O3 K1 C74 82.26(9) . 6_565 ?
O2 K1 C74 86.38(9) . 6_565 ?
H1IR K1 C74 144.7(9) . 6_565 ?
N1 K1 C74 71.84(10) . 6_565 ?
H4N K1 C74 111.7(8) . 6_565 ?
O5 K1 C74 73.48(9) . 6_565 ?
H4IR K1 C1 78.0(7) . . ?
O6 K1 C1 83.18(10) . . ?
N4 K1 C1 161.56(11) . . ?
O3 K1 C1 101.28(11) . . ?
O2 K1 C1 42.56(10) . . ?
H1IR K1 C1 113.1(9) . . ?
N1 K1 C1 24.29(11) . . ?
H4N K1 C1 154.6(8) . . ?
O5 K1 C1 139.91(10) . . ?
C74 K1 C1 88.17(11) 6_565 . ?
H4IR K1 C12 86.6(7) . . ?
O6 K1 C12 42.76(10) . . ?
N4 K1 C12 157.50(11) . . ?
O3 K1 C12 139.32(10) . . ?
O2 K1 C12 82.77(10) . . ?
H1IR K1 C12 95.6(9) . . ?
N1 K1 C12 24.05(10) . . ?
H4N K1 C12 152.7(8) . . ?
O5 K1 C12 100.38(10) . . ?
C74 K1 C12 82.29(10) 6_565 . ?
C1 K1 C12 40.86(11) . . ?
C21 P1 C41 99.89(17) . . ?
C21 P1 C31 100.77(17) . . ?
C41 P1 C31 99.18(16) . . ?
C21 P1 Ir1 116.47(13) . . ?
C41 P1 Ir1 120.09(12) . . ?
C31 P1 Ir1 116.98(12) . . ?
C71 P2 C51 97.63(16) . . ?
C71 P2 C61 101.96(16) . . ?
C51 P2 C61 99.85(17) . . ?
C71 P2 Ir1 118.69(11) . . ?
C51 P2 Ir1 115.67(12) . . ?
C61 P2 Ir1 119.30(12) . . ?
H1N N1 C12 110(3) . . ?
H1N N1 C1 108(3) . . ?
C12 N1 C1 113.1(3) . . ?
H1N N1 K1 123(3) . . ?
C12 N1 K1 102.0(2) . . ?
C1 N1 K1 101.7(2) . . ?
C3 O2 C2 112.5(3) . . ?
C3 O2 K1 113.5(2) . . ?
C2 O2 K1 116.1(3) . . ?
C4 O3 C5 112.1(3) . . ?
C4 O3 K1 117.7(2) . . ?
C5 O3 K1 109.1(2) . . ?
H4N N4 C7 108(3) . . ?
H4N N4 C6 109(3) . . ?
C7 N4 C6 112.8(3) . . ?
H4N N4 K1 88(3) . . ?
C7 N4 K1 121.0(2) . . ?
C6 N4 K1 114.5(2) . . ?
C9 O5 C8 111.7(3) . . ?
C9 O5 K1 110.7(2) . . ?
C8 O5 K1 108.3(2) . . ?
C10 O6 C11 113.0(3) . . ?
C10 O6 K1 120.8(2) . . ?
C11 O6 K1 116.7(2) . . ?
N1 C1 C2 110.5(4) . . ?
N1 C1 K1 54.03(19) . . ?
C2 C1 K1 86.5(2) . . ?
O2 C2 C1 108.2(3) . . ?
O2 C3 C4 108.1(3) . . ?
O3 C4 C3 109.0(3) . . ?
O3 C5 C6 109.9(3) . . ?
N4 C6 C5 112.1(3) . . ?
N4 C7 C8 111.3(3) . . ?
O5 C8 C7 108.6(3) . . ?
O5 C9 C10 109.4(3) . . ?
O6 C10 C9 108.1(3) . . ?
O6 C11 C12 109.2(3) . . ?
N1 C12 C11 110.6(3) . . ?
N1 C12 K1 53.91(19) . . ?
C11 C12 K1 84.5(2) . . ?
C22 C21 C26 118.5(4) . . ?
C22 C21 P1 123.6(3) . . ?
C26 C21 P1 117.6(3) . . ?
C21 C22 C23 120.7(4) . . ?
C24 C23 C22 119.9(4) . . ?
C25 C24 C23 119.9(4) . . ?
C24 C25 C26 120.7(4) . . ?
C25 C26 C21 120.3(4) . . ?
C32 C31 C36 117.8(3) . . ?
C32 C31 P1 123.5(3) . . ?
C36 C31 P1 118.6(3) . . ?
C31 C32 C33 121.1(4) . . ?
C34 C33 C32 120.5(4) . . ?
C33 C34 C35 119.6(4) . . ?
C34 C35 C36 119.6(4) . . ?
C35 C36 C31 121.4(4) . . ?
C46 C41 C42 117.7(3) . . ?
C46 C41 P1 118.2(3) . . ?
C42 C41 P1 124.1(3) . . ?
C43 C42 C41 121.1(4) . . ?
C44 C43 C42 120.2(4) . . ?
C43 C44 C45 119.7(4) . . ?
C46 C45 C44 120.3(4) . . ?
C45 C46 C41 120.9(3) . . ?
C52 C51 C56 118.7(4) . . ?
C52 C51 P2 121.2(3) . . ?
C56 C51 P2 119.9(3) . . ?
C51 C52 C53 120.8(4) . . ?
C54 C53 C52 119.7(4) . . ?
C55 C54 C53 119.7(4) . . ?
C54 C55 C56 120.8(4) . . ?
C55 C56 C51 120.3(4) . . ?
C66 C61 C62 117.6(3) . . ?
C66 C61 P2 116.8(3) . . ?
C62 C61 P2 125.6(3) . . ?
C63 C62 C61 120.8(4) . . ?
C64 C63 C62 120.9(4) . . ?
C63 C64 C65 119.0(4) . . ?
C66 C65 C64 120.4(4) . . ?
C65 C66 C61 121.1(4) . . ?
C72 C71 C76 118.0(3) . . ?
C72 C71 P2 121.8(3) . . ?
C76 C71 P2 120.1(3) . . ?
C73 C72 C71 121.3(4) . . ?
C74 C73 C72 119.9(4) . . ?
C75 C74 C73 119.6(4) . . ?
C75 C74 K1 117.2(3) . 6_566 ?
C73 C74 K1 90.4(2) . 6_566 ?
C74 C75 C76 120.5(4) . . ?
C75 C76 C71 120.7(4) . . ?
C3S O1S C1S 114.3(4) . . ?
O1S C1S C2S 111.4(5) . . ?
O1S C3S C4S 112.5(5) . . ?
Ir1 H1IR H4N 102(2) . . ?
Ir1 H1IR K1 107(2) . . ?
H4N H1IR K1 61.1(12) . . ?
Ir1 H4IR K1 115.7(17) . . ?
N1 H1N H2IR 152(4) . 4_546 ?
N4 H4N H1IR 127(3) . . ?
N4 H4N K1 77(3) . . ?
H1IR H4N K1 59.7(12) . . ?
C8S O2S C5S 99(2) . . ?
C6S C5S O2S 111(3) . . ?
C5S C6S C7S 105(2) . . ?
C8S C7S C6S 97(3) . . ?
O2S C8S C7S 123(3) . . ?

loop_
_geom_bond_atom_site_label_1
_geom_bond_atom_site_label_2
_geom_bond_distance
_geom_bond_site_symmetry_2
_geom_bond_publ_flag
Ir1 H4IR 1.51(3) . ?
Ir1 H3IR 1.54(4) . ?
Ir1 H1IR 1.64(5) . ?
Ir1 H2IR 1.66(4) . ?
Ir1 P1 2.2594(13) . ?
Ir1 P2 2.2837(9) . ?
Ir1 K1 3.6913(10) . ?
K1 H4IR 2.77(3) . ?
K1 O6 2.794(3) . ?
K1 N4 2.827(3) . ?
K1 O3 2.835(3) . ?
K1 O2 2.846(3) . ?
K1 H1IR 2.86(5) . ?
K1 N1 2.883(4) . ?
K1 H4N 2.90(4) . ?
K1 O5 3.036(3) . ?
K1 C74 3.475(4) 6_565 ?
K1 C1 3.488(4) . ?
K1 C12 3.489(4) . ?
P1 C21 1.842(4) . ?
P1 C41 1.846(4) . ?
P1 C31 1.854(4) . ?
P2 C71 1.845(4) . ?
P2 C51 1.856(4) . ?
P2 C61 1.858(4) . ?
N1 H1N 0.81(5) . ?
N1 C12 1.454(6) . ?
N1 C1 1.465(6) . ?
O2 C3 1.425(5) . ?
O2 C2 1.437(5) . ?
O3 C4 1.421(5) . ?
O3 C5 1.425(5) . ?
N4 H4N 0.79(4) . ?
N4 C7 1.447(5) . ?
N4 C6 1.458(5) . ?
O5 C9 1.417(5) . ?
O5 C8 1.426(5) . ?
O6 C10 1.414(5) . ?
O6 C11 1.425(5) . ?
C1 C2 1.496(7) . ?
C3 C4 1.493(6) . ?
C5 C6 1.502(6) . ?
C7 C8 1.502(6) . ?
C9 C10 1.499(6) . ?
C11 C12 1.495(6) . ?
C21 C22 1.389(5) . ?
C21 C26 1.403(5) . ?
C22 C23 1.392(6) . ?
C23 C24 1.383(7) . ?
C24 C25 1.372(6) . ?
C25 C26 1.383(5) . ?
C31 C32 1.380(5) . ?
C31 C36 1.391(5) . ?
C32 C33 1.392(6) . ?
C33 C34 1.367(7) . ?
C34 C35 1.386(6) . ?
C35 C36 1.388(5) . ?
C41 C46 1.395(5) . ?
C41 C42 1.397(5) . ?
C42 C43 1.388(5) . ?
C43 C44 1.368(6) . ?
C44 C45 1.387(6) . ?
C45 C46 1.380(5) . ?
C51 C52 1.375(5) . ?
C51 C56 1.400(5) . ?
C52 C53 1.398(5) . ?
C53 C54 1.382(6) . ?
C54 C55 1.373(7) . ?
C55 C56 1.378(6) . ?
C61 C66 1.393(5) . ?
C61 C62 1.401(5) . ?
C62 C63 1.383(5) . ?
C63 C64 1.377(5) . ?
C64 C65 1.386(5) . ?
C65 C66 1.386(5) . ?
C71 C72 1.394(5) . ?
C71 C76 1.395(5) . ?
C72 C73 1.388(5) . ?
C73 C74 1.387(6) . ?
C74 C75 1.376(6) . ?
C74 K1 3.475(4) 6_566 ?
C75 C76 1.393(5) . ?
O1S C3S 1.392(7) . ?
O1S C1S 1.400(6) . ?
C1S C2S 1.463(9) . ?
C3S C4S 1.477(8) . ?
H1IR H4N 2.85(6) . ?
H1N H2IR 2.08(6) 4_546 ?
O2S C8S 1.35(2) . ?
O2S C5S 1.49(2) . ?
C5S C6S 1.46(3) . ?
C6S C7S 1.60(4) . ?
C7S C8S 1.40(2) . ?

loop_
_geom_torsion_atom_site_label_1
_geom_torsion_atom_site_label_2
_geom_torsion_atom_site_label_3
_geom_torsion_atom_site_label_4
_geom_torsion
_geom_torsion_site_symmetry_1
_geom_torsion_site_symmetry_2
_geom_torsion_site_symmetry_3
_geom_torsion_site_symmetry_4
_geom_torsion_publ_flag
H4IR Ir1 P1 C21 -141(5) . . . . ?
H3IR Ir1 P1 C21 -149.2(15) . . . . ?
H1IR Ir1 P1 C21 -62.5(16) . . . . ?
H2IR Ir1 P1 C21 124.0(13) . . . . ?
P2 Ir1 P1 C21 32.97(13) . . . . ?
K1 Ir1 P1 C21 -96.56(13) . . . . ?
H4IR Ir1 P1 C41 98(5) . . . . ?
H3IR Ir1 P1 C41 90.1(15) . . . . ?
H1IR Ir1 P1 C41 176.8(16) . . . . ?
H2IR Ir1 P1 C41 3.3(13) . . . . ?
P2 Ir1 P1 C41 -87.72(14) . . . . ?
K1 Ir1 P1 C41 142.75(13) . . . . ?
H4IR Ir1 P1 C31 -22(5) . . . . ?
H3IR Ir1 P1 C31 -30.0(15) . . . . ?
H1IR Ir1 P1 C31 56.7(16) . . . . ?
H2IR Ir1 P1 C31 -116.8(13) . . . . ?
P2 Ir1 P1 C31 152.15(14) . . . . ?
K1 Ir1 P1 C31 22.62(14) . . . . ?
H4IR Ir1 P2 C71 -137.8(13) . . . . ?
H3IR Ir1 P2 C71 -126(7) . . . . ?
H1IR Ir1 P2 C71 136.6(16) . . . . ?
H2IR Ir1 P2 C71 -50.5(13) . . . . ?
P1 Ir1 P2 C71 43.70(14) . . . . ?
K1 Ir1 P2 C71 -176.69(14) . . . . ?
H4IR Ir1 P2 C51 -22.3(13) . . . . ?
H3IR Ir1 P2 C51 -10(7) . . . . ?
H1IR Ir1 P2 C51 -107.9(16) . . . . ?
H2IR Ir1 P2 C51 65.1(13) . . . . ?
P1 Ir1 P2 C51 159.23(13) . . . . ?
K1 Ir1 P2 C51 -61.16(13) . . . . ?
H4IR Ir1 P2 C61 96.9(13) . . . . ?
H3IR Ir1 P2 C61 109(7) . . . . ?
H1IR Ir1 P2 C61 11.3(16) . . . . ?
H2IR Ir1 P2 C61 -175.8(13) . . . . ?
P1 Ir1 P2 C61 -81.61(14) . . . . ?
K1 Ir1 P2 C61 58.00(14) . . . . ?
H4IR K1 N1 H1N 166(4) . . . . ?
O6 K1 N1 H1N -90(4) . . . . ?
N4 K1 N1 H1N -12(4) . . . . ?
O3 K1 N1 H1N 62(4) . . . . ?
O2 K1 N1 H1N 86(4) . . . . ?
H1IR K1 N1 H1N -153(4) . . . . ?
H4N K1 N1 H1N -162(11) . . . . ?
O5 K1 N1 H1N -70(4) . . . . ?
C74 K1 N1 H1N -10(4) 6_565 . . . ?
C1 K1 N1 H1N 120(4) . . . . ?
C12 K1 N1 H1N -123(4) . . . . ?
H4IR K1 N1 C12 -70.7(8) . . . . ?
O6 K1 N1 C12 32.9(2) . . . . ?
N4 K1 N1 C12 111.3(5) . . . . ?
O3 K1 N1 C12 -175.3(2) . . . . ?
O2 K1 N1 C12 -151.2(3) . . . . ?
H1IR K1 N1 C12 -30.0(10) . . . . ?
H4N K1 N1 C12 -39(11) . . . . ?
O5 K1 N1 C12 52.5(3) . . . . ?
C74 K1 N1 C12 112.9(3) 6_565 . . . ?
C1 K1 N1 C12 -117.0(4) . . . . ?
H4IR K1 N1 C1 46.3(8) . . . . ?
O6 K1 N1 C1 149.8(3) . . . . ?
N4 K1 N1 C1 -131.7(5) . . . . ?
O3 K1 N1 C1 -58.4(3) . . . . ?
O2 K1 N1 C1 -34.2(2) . . . . ?
H1IR K1 N1 C1 87.0(10) . . . . ?
H4N K1 N1 C1 78(11) . . . . ?
O5 K1 N1 C1 169.5(2) . . . . ?
C74 K1 N1 C1 -130.2(3) 6_565 . . . ?
C12 K1 N1 C1 117.0(4) . . . . ?
H4IR K1 O2 C3 131.5(8) . . . . ?
O6 K1 O2 C3 -125.6(2) . . . . ?
N4 K1 O2 C3 36.3(3) . . . . ?
O3 K1 O2 C3 24.6(2) . . . . ?
H1IR K1 O2 C3 127.4(12) . . . . ?
N1 K1 O2 C3 -129.8(3) . . . . ?
H4N K1 O2 C3 54.5(10) . . . . ?
O5 K1 O2 C3 -41.1(4) . . . . ?
C74 K1 O2 C3 -58.5(3) 6_565 . . . ?
C1 K1 O2 C3 -149.8(3) . . . . ?
C12 K1 O2 C3 -141.2(3) . . . . ?
H4IR K1 O2 C2 -95.9(8) . . . . ?
O6 K1 O2 C2 7.1(3) . . . . ?
N4 K1 O2 C2 169.0(3) . . . . ?
O3 K1 O2 C2 157.3(3) . . . . ?
H1IR K1 O2 C2 -99.9(12) . . . . ?
N1 K1 O2 C2 2.9(3) . . . . ?
H4N K1 O2 C2 -172.8(10) . . . . ?
O5 K1 O2 C2 91.6(3) . . . . ?
C74 K1 O2 C2 74.1(3) 6_565 . . . ?
C1 K1 O2 C2 -17.1(3) . . . . ?
C12 K1 O2 C2 -8.5(3) . . . . ?
H4IR K1 O3 C4 -66.1(8) . . . . ?
O6 K1 O3 C4 111.7(3) . . . . ?
N4 K1 O3 C4 -158.6(3) . . . . ?
O2 K1 O3 C4 9.8(2) . . . . ?
H1IR K1 O3 C4 -110.4(11) . . . . ?
N1 K1 O3 C4 34.6(3) . . . . ?
H4N K1 O3 C4 -142.4(9) . . . . ?
O5 K1 O3 C4 169.2(2) . . . . ?
C74 K1 O3 C4 100.2(3) 6_565 . . . ?
C1 K1 O3 C4 13.7(3) . . . . ?
C12 K1 O3 C4 31.7(3) . . . . ?
H4IR K1 O3 C5 63.2(8) . . . . ?
O6 K1 O3 C5 -119.1(3) . . . . ?
N4 K1 O3 C5 -29.4(2) . . . . ?
O2 K1 O3 C5 139.1(2) . . . . ?
H1IR K1 O3 C5 18.9(10) . . . . ?
N1 K1 O3 C5 163.9(2) . . . . ?
H4N K1 O3 C5 -13.2(9) . . . . ?
O5 K1 O3 C5 -61.5(2) . . . . ?
C74 K1 O3 C5 -130.5(2) 6_565 . . . ?
C1 K1 O3 C5 142.9(2) . . . . ?
C12 K1 O3 C5 160.9(2) . . . . ?
H4IR K1 N4 H4N 9(3) . . . . ?
O6 K1 N4 H4N -100(3) . . . . ?
O3 K1 N4 H4N 108(3) . . . . ?
O2 K1 N4 H4N 97(3) . . . . ?
H1IR K1 N4 H4N -28(3) . . . . ?
N1 K1 N4 H4N -173(3) . . . . ?
O5 K1 N4 H4N -108(3) . . . . ?
C74 K1 N4 H4N -174(3) 6_565 . . . ?
C1 K1 N4 H4N 83(3) . . . . ?
C12 K1 N4 H4N -90(3) . . . . ?
H4IR K1 N4 C7 118.8(8) . . . . ?
O6 K1 N4 C7 9.3(3) . . . . ?
O3 K1 N4 C7 -142.5(3) . . . . ?
O2 K1 N4 C7 -153.9(3) . . . . ?
H1IR K1 N4 C7 81.0(10) . . . . ?
N1 K1 N4 C7 -63.2(6) . . . . ?
H4N K1 N4 C7 109(3) . . . . ?
O5 K1 N4 C7 1.6(3) . . . . ?
C74 K1 N4 C7 -64.7(3) 6_565 . . . ?
C1 K1 N4 C7 -167.1(3) . . . . ?
C12 K1 N4 C7 19.7(5) . . . . ?
H4IR K1 N4 C6 -100.8(8) . . . . ?
O6 K1 N4 C6 149.7(3) . . . . ?
O3 K1 N4 C6 -2.1(2) . . . . ?
O2 K1 N4 C6 -13.5(3) . . . . ?
H1IR K1 N4 C6 -138.6(10) . . . . ?
N1 K1 N4 C6 77.2(6) . . . . ?
H4N K1 N4 C6 -110(3) . . . . ?
O5 K1 N4 C6 142.0(3) . . . . ?
C74 K1 N4 C6 75.7(3) 6_565 . . . ?
C1 K1 N4 C6 -26.7(5) . . . . ?
C12 K1 N4 C6 160.1(3) . . . . ?
H4IR K1 O5 C9 71.4(8) . . . . ?
O6 K1 O5 C9 -18.7(2) . . . . ?
N4 K1 O5 C9 153.0(3) . . . . ?
O3 K1 O5 C9 -173.5(2) . . . . ?
O2 K1 O5 C9 -116.9(3) . . . . ?
H1IR K1 O5 C9 72.5(10) . . . . ?
N1 K1 O5 C9 -39.2(2) . . . . ?
H4N K1 O5 C9 136.3(10) . . . . ?
C74 K1 O5 C9 -98.7(2) 6_565 . . . ?
C1 K1 O5 C9 -32.6(3) . . . . ?
C12 K1 O5 C9 -20.1(2) . . . . ?
H4IR K1 O5 C8 -51.4(8) . . . . ?
O6 K1 O5 C8 -141.6(2) . . . . ?
N4 K1 O5 C8 30.1(2) . . . . ?
O3 K1 O5 C8 63.7(2) . . . . ?
O2 K1 O5 C8 120.3(3) . . . . ?
H1IR K1 O5 C8 -50.3(10) . . . . ?
N1 K1 O5 C8 -162.1(2) . . . . ?
H4N K1 O5 C8 13.4(9) . . . . ?
C74 K1 O5 C8 138.4(2) 6_565 . . . ?
C1 K1 O5 C8 -155.4(2) . . . . ?
C12 K1 O5 C8 -142.9(2) . . . . ?
H4IR K1 O6 C10 -130.0(8) . . . . ?
N4 K1 O6 C10 -24.5(3) . . . . ?
O3 K1 O6 C10 52.3(4) . . . . ?
O2 K1 O6 C10 138.1(2) . . . . ?
H1IR K1 O6 C10 -91.0(9) . . . . ?
N1 K1 O6 C10 142.3(3) . . . . ?
H4N K1 O6 C10 -42.0(10) . . . . ?
O5 K1 O6 C10 -16.8(2) . . . . ?
C74 K1 O6 C10 64.1(3) 6_565 . . . ?
C1 K1 O6 C10 154.3(3) . . . . ?
C12 K1 O6 C10 161.3(3) . . . . ?
H4IR K1 O6 C11 86.0(8) . . . . ?
N4 K1 O6 C11 -168.5(2) . . . . ?
O3 K1 O6 C11 -91.7(3) . . . . ?
O2 K1 O6 C11 -5.9(3) . . . . ?
H1IR K1 O6 C11 125.0(9) . . . . ?
N1 K1 O6 C11 -1.7(2) . . . . ?
H4N K1 O6 C11 174.0(10) . . . . ?
O5 K1 O6 C11 -160.8(3) . . . . ?
C74 K1 O6 C11 -79.8(3) 6_565 . . . ?
C1 K1 O6 C11 10.3(3) . . . . ?
C12 K1 O6 C11 17.3(2) . . . . ?
H1N N1 C1 C2 -61(3) . . . . ?
C12 N1 C1 C2 178.1(3) . . . . ?
K1 N1 C1 C2 69.4(3) . . . . ?
H1N N1 C1 K1 -130(3) . . . . ?
C12 N1 C1 K1 108.6(3) . . . . ?
H4IR K1 C1 N1 -132.6(8) . . . . ?
O6 K1 C1 N1 -26.5(2) . . . . ?
N4 K1 C1 N1 150.3(3) . . . . ?
O3 K1 C1 N1 128.3(2) . . . . ?
O2 K1 C1 N1 133.2(3) . . . . ?
H1IR K1 C1 N1 -104.4(10) . . . . ?
H4N K1 C1 N1 -170.8(19) . . . . ?
O5 K1 C1 N1 -14.7(3) . . . . ?
C74 K1 C1 N1 46.6(2) 6_565 . . . ?
C12 K1 C1 N1 -33.7(2) . . . . ?
H4IR K1 C1 C2 108.9(8) . . . . ?
O6 K1 C1 C2 -145.0(3) . . . . ?
N4 K1 C1 C2 31.8(5) . . . . ?
O3 K1 C1 C2 9.8(3) . . . . ?
O2 K1 C1 C2 14.7(2) . . . . ?
H1IR K1 C1 C2 137.1(10) . . . . ?
N1 K1 C1 C2 -118.5(4) . . . . ?
H4N K1 C1 C2 70.7(19) . . . . ?
O5 K1 C1 C2 -133.3(2) . . . . ?
C74 K1 C1 C2 -71.9(3) 6_565 . . . ?
C12 K1 C1 C2 -152.2(3) . . . . ?
C3 O2 C2 C1 162.3(3) . . . . ?
K1 O2 C2 C1 29.2(4) . . . . ?
N1 C1 C2 O2 -70.4(5) . . . . ?
K1 C1 C2 O2 -21.0(3) . . . . ?
C2 O2 C3 C4 169.8(3) . . . . ?
K1 O2 C3 C4 -55.8(4) . . . . ?
C5 O3 C4 C3 -169.0(3) . . . . ?
K1 O3 C4 C3 -41.2(4) . . . . ?
O2 C3 C4 O3 64.0(4) . . . . ?
C4 O3 C5 C6 -168.2(3) . . . . ?
K1 O3 C5 C6 59.5(3) . . . . ?
H4N N4 C6 C5 -64(3) . . . . ?
C7 N4 C6 C5 176.1(3) . . . . ?
K1 N4 C6 C5 32.5(4) . . . . ?
O3 C5 C6 N4 -63.8(4) . . . . ?
H4N N4 C7 C8 66(3) . . . . ?
C6 N4 C7 C8 -173.1(3) . . . . ?
K1 N4 C7 C8 -32.1(4) . . . . ?
C9 O5 C8 C7 178.7(3) . . . . ?
K1 O5 C8 C7 -59.1(3) . . . . ?
N4 C7 C8 O5 62.6(4) . . . . ?
C8 O5 C9 C10 171.0(3) . . . . ?
K1 O5 C9 C10 50.2(3) . . . . ?
C11 O6 C10 C9 -165.8(3) . . . . ?
K1 O6 C10 C9 49.0(4) . . . . ?
O5 C9 C10 O6 -66.0(4) . . . . ?
C10 O6 C11 C12 -176.7(3) . . . . ?
K1 O6 C11 C12 -30.0(4) . . . . ?
H1N N1 C12 C11 65(3) . . . . ?
C1 N1 C12 C11 -174.8(3) . . . . ?
K1 N1 C12 C11 -66.4(3) . . . . ?
H1N N1 C12 K1 131(3) . . . . ?
C1 N1 C12 K1 -108.4(3) . . . . ?
O6 C11 C12 N1 69.1(4) . . . . ?
O6 C11 C12 K1 21.0(3) . . . . ?
H4IR K1 C12 N1 109.6(8) . . . . ?
O6 K1 C12 N1 -135.3(3) . . . . ?
N4 K1 C12 N1 -149.2(3) . . . . ?
O3 K1 C12 N1 6.5(3) . . . . ?
O2 K1 C12 N1 25.2(2) . . . . ?
H1IR K1 C12 N1 153.4(9) . . . . ?
H4N K1 C12 N1 174.5(17) . . . . ?
O5 K1 C12 N1 -133.6(2) . . . . ?
C74 K1 C12 N1 -62.1(3) 6_565 . . . ?
C1 K1 C12 N1 34.1(2) . . . . ?
H4IR K1 C12 C11 -129.9(8) . . . . ?
O6 K1 C12 C11 -14.8(2) . . . . ?
N4 K1 C12 C11 -28.7(4) . . . . ?
O3 K1 C12 C11 127.0(2) . . . . ?
O2 K1 C12 C11 145.7(2) . . . . ?
H1IR K1 C12 C11 -86.1(9) . . . . ?
N1 K1 C12 C11 120.5(4) . . . . ?
H4N K1 C12 C11 -65.0(17) . . . . ?
O5 K1 C12 C11 -13.1(2) . . . . ?
C74 K1 C12 C11 58.4(2) 6_565 . . . ?
C1 K1 C12 C11 154.6(3) . . . . ?
C41 P1 C21 C22 -1.8(4) . . . . ?
C31 P1 C21 C22 99.6(3) . . . . ?
Ir1 P1 C21 C22 -132.7(3) . . . . ?
C41 P1 C21 C26 171.3(3) . . . . ?
C31 P1 C21 C26 -87.3(3) . . . . ?
Ir1 P1 C21 C26 40.4(3) . . . . ?
C26 C21 C22 C23 -2.5(6) . . . . ?
P1 C21 C22 C23 170.5(3) . . . . ?
C21 C22 C23 C24 1.8(7) . . . . ?
C22 C23 C24 C25 0.3(7) . . . . ?
C23 C24 C25 C26 -1.7(7) . . . . ?
C24 C25 C26 C21 1.0(6) . . . . ?
C22 C21 C26 C25 1.1(5) . . . . ?
P1 C21 C26 C25 -172.4(3) . . . . ?
C21 P1 C31 C32 -2.9(4) . . . . ?
C41 P1 C31 C32 99.1(3) . . . . ?
Ir1 P1 C31 C32 -130.2(3) . . . . ?
C21 P1 C31 C36 -179.4(3) . . . . ?
C41 P1 C31 C36 -77.4(3) . . . . ?
Ir1 P1 C31 C36 53.3(3) . . . . ?
C36 C31 C32 C33 1.7(6) . . . . ?
P1 C31 C32 C33 -174.8(3) . . . . ?
C31 C32 C33 C34 -0.3(7) . . . . ?
C32 C33 C34 C35 -0.5(7) . . . . ?
C33 C34 C35 C36 -0.2(7) . . . . ?
C34 C35 C36 C31 1.7(6) . . . . ?
C32 C31 C36 C35 -2.4(6) . . . . ?
P1 C31 C36 C35 174.3(3) . . . . ?
C21 P1 C41 C46 -84.3(3) . . . . ?
C31 P1 C41 C46 173.0(3) . . . . ?
Ir1 P1 C41 C46 44.3(3) . . . . ?
C21 P1 C41 C42 93.8(4) . . . . ?
C31 P1 C41 C42 -9.0(4) . . . . ?
Ir1 P1 C41 C42 -137.6(3) . . . . ?
C46 C41 C42 C43 0.7(6) . . . . ?
P1 C41 C42 C43 -177.4(3) . . . . ?
C41 C42 C43 C44 0.5(7) . . . . ?
C42 C43 C44 C45 -0.6(7) . . . . ?
C43 C44 C45 C46 -0.5(6) . . . . ?
C44 C45 C46 C41 1.7(6) . . . . ?
C42 C41 C46 C45 -1.8(6) . . . . ?
P1 C41 C46 C45 176.4(3) . . . . ?
C71 P2 C51 C52 116.5(3) . . . . ?
C61 P2 C51 C52 -139.8(3) . . . . ?
Ir1 P2 C51 C52 -10.5(4) . . . . ?
C71 P2 C51 C56 -58.7(3) . . . . ?
C61 P2 C51 C56 44.9(3) . . . . ?
Ir1 P2 C51 C56 174.3(2) . . . . ?
C56 C51 C52 C53 -0.9(6) . . . . ?
P2 C51 C52 C53 -176.2(3) . . . . ?
C51 C52 C53 C54 0.8(6) . . . . ?
C52 C53 C54 C55 0.5(6) . . . . ?
C53 C54 C55 C56 -1.7(6) . . . . ?
C54 C55 C56 C51 1.6(6) . . . . ?
C52 C51 C56 C55 -0.2(6) . . . . ?
P2 C51 C56 C55 175.1(3) . . . . ?
C71 P2 C61 C66 -166.6(3) . . . . ?
C51 P2 C61 C66 93.4(3) . . . . ?
Ir1 P2 C61 C66 -33.6(3) . . . . ?
C71 P2 C61 C62 12.8(4) . . . . ?
C51 P2 C61 C62 -87.3(4) . . . . ?
Ir1 P2 C61 C62 145.7(3) . . . . ?
C66 C61 C62 C63 4.1(6) . . . . ?
P2 C61 C62 C63 -175.3(3) . . . . ?
C61 C62 C63 C64 -3.4(6) . . . . ?
C62 C63 C64 C65 -0.3(6) . . . . ?
C63 C64 C65 C66 3.3(6) . . . . ?
C64 C65 C66 C61 -2.6(6) . . . . ?
C62 C61 C66 C65 -1.1(6) . . . . ?
P2 C61 C66 C65 178.3(3) . . . . ?
C51 P2 C71 C72 149.5(3) . . . . ?
C61 P2 C71 C72 47.6(3) . . . . ?
Ir1 P2 C71 C72 -85.7(3) . . . . ?
C51 P2 C71 C76 -35.4(3) . . . . ?
C61 P2 C71 C76 -137.3(3) . . . . ?
Ir1 P2 C71 C76 89.4(3) . . . . ?
C76 C71 C72 C73 1.4(5) . . . . ?
P2 C71 C72 C73 176.6(3) . . . . ?
C71 C72 C73 C74 -0.6(6) . . . . ?
C72 C73 C74 C75 -0.8(6) . . . . ?
C72 C73 C74 K1 121.2(3) . . . 6_566 ?
C73 C74 C75 C76 1.3(6) . . . . ?
K1 C74 C75 C76 -106.2(4) 6_566 . . . ?
C74 C75 C76 C71 -0.5(6) . . . . ?
C72 C71 C76 C75 -0.8(5) . . . . ?
P2 C71 C76 C75 -176.1(3) . . . . ?
C3S O1S C1S C2S -179.2(6) . . . . ?
C1S O1S C3S C4S 176.3(5) . . . . ?
H4IR Ir1 H1IR H4N 85(2) . . . . ?
H3IR Ir1 H1IR H4N 7(2) . . . . ?
H2IR Ir1 H1IR H4N 51(14) . . . . ?
P1 Ir1 H1IR H4N -80.2(15) . . . . ?
P2 Ir1 H1IR H4N 175.7(14) . . . . ?
K1 Ir1 H1IR H4N 63.2(17) . . . . ?
H4IR Ir1 H1IR K1 22.2(19) . . . . ?
H3IR Ir1 H1IR K1 -56(2) . . . . ?
H2IR Ir1 H1IR K1 -12(14) . . . . ?
P1 Ir1 H1IR K1 -143.4(14) . . . . ?
P2 Ir1 H1IR K1 112.5(14) . . . . ?
H4IR K1 H1IR Ir1 -17.0(15) . . . . ?
O6 K1 H1IR Ir1 -137(2) . . . . ?
N4 K1 H1IR Ir1 103(2) . . . . ?
O3 K1 H1IR Ir1 60(2) . . . . ?
O2 K1 H1IR Ir1 -11(3) . . . . ?
N1 K1 H1IR Ir1 -85(2) . . . . ?
H4N K1 H1IR Ir1 95(2) . . . . ?
O5 K1 H1IR Ir1 164(2) . . . . ?
C74 K1 H1IR Ir1 179.1(7) 6_565 . . . ?
C1 K1 H1IR Ir1 -58(2) . . . . ?
C12 K1 H1IR Ir1 -96.4(19) . . . . ?
H4IR K1 H1IR H4N -111.6(18) . . . . ?
O6 K1 H1IR H4N 128.4(11) . . . . ?
N4 K1 H1IR H4N 8.6(9) . . . . ?
O3 K1 H1IR H4N -34.8(13) . . . . ?
O2 K1 H1IR H4N -105.9(12) . . . . ?
N1 K1 H1IR H4N -179.3(9) . . . . ?
O5 K1 H1IR H4N 69.8(10) . . . . ?
C74 K1 H1IR H4N 84.4(17) 6_565 . . . ?
C1 K1 H1IR H4N -152.7(9) . . . . ?
C12 K1 H1IR H4N 168.9(10) . . . . ?
H3IR Ir1 H4IR K1 63(2) . . . . ?
H1IR Ir1 H4IR K1 -24(2) . . . . ?
H2IR Ir1 H4IR K1 151(2) . . . . ?
P1 Ir1 H4IR K1 55(6) . . . . ?
P2 Ir1 H4IR K1 -119.3(14) . . . . ?
O6 K1 H4IR Ir1 81.7(18) . . . . ?
N4 K1 H4IR Ir1 -36.7(19) . . . . ?
O3 K1 H4IR Ir1 -99.2(18) . . . . ?
O2 K1 H4IR Ir1 -155.9(19) . . . . ?
H1IR K1 H4IR Ir1 19.6(17) . . . . ?
N1 K1 H4IR Ir1 143.7(18) . . . . ?
H4N K1 H4IR Ir1 -34.1(19) . . . . ?
O5 K1 H4IR Ir1 21(2) . . . . ?
C74 K1 H4IR Ir1 158.0(14) 6_565 . . . ?
C1 K1 H4IR Ir1 161(2) . . . . ?
C12 K1 H4IR Ir1 121.1(18) . . . . ?
C12 N1 H1N H2IR 37(10) . . . 4_546 ?
C1 N1 H1N H2IR -86(9) . . . 4_546 ?
K1 N1 H1N H2IR 157(7) . . . 4_546 ?
C7 N4 H4N H1IR -87(4) . . . . ?
C6 N4 H4N H1IR 150(3) . . . . ?
K1 N4 H4N H1IR 35(3) . . . . ?
C7 N4 H4N K1 -121.9(9) . . . . ?
C6 N4 H4N K1 115.1(10) . . . . ?
Ir1 H1IR H4N N4 -143(4) . . . . ?
K1 H1IR H4N N4 -40(4) . . . . ?
Ir1 H1IR H4N K1 -103(2) . . . . ?
H4IR K1 H4N N4 -171(3) . . . . ?
O6 K1 H4N N4 88(3) . . . . ?
O3 K1 H4N N4 -65(3) . . . . ?
O2 K1 H4N N4 -93(3) . . . . ?
H1IR K1 H4N N4 148(3) . . . . ?
N1 K1 H4N N4 157(8) . . . . ?
O5 K1 H4N N4 64(3) . . . . ?
C74 K1 H4N N4 6(3) 6_565 . . . ?
C1 K1 H4N N4 -133(2) . . . . ?
C12 K1 H4N N4 123(2) . . . . ?
H4IR K1 H4N H1IR 41.3(13) . . . . ?
O6 K1 H4N H1IR -60.5(13) . . . . ?
N4 K1 H4N H1IR -148(3) . . . . ?
O3 K1 H4N H1IR 146.9(13) . . . . ?
O2 K1 H4N H1IR 119.5(12) . . . . ?
N1 K1 H4N H1IR 9(11) . . . . ?
O5 K1 H4N H1IR -84.1(12) . . . . ?
C74 K1 H4N H1IR -141.8(11) 6_565 . . . ?
C1 K1 H4N H1IR 79(2) . . . . ?
C12 K1 H4N H1IR -25(2) . . . . ?
C8S O2S C5S C6S 18(3) . . . . ?
O2S C5S C6S C7S -10(2) . . . . ?
C5S C6S C7S C8S -1.8(14) . . . . ?
C5S O2S C8S C7S -22(4) . . . . ?
C6S C7S C8S O2S 16(3) . . . . ?
